data_7017503
loop_
_publ_author_name
'Paulose, Tressia A. P.'
'Wu, Shih-Chang'
'Olson, Jeremy A.'
'Chau, Tony'
'Theaker, Nikki'
'Hassler, Matt'
'Quail, J. Wilson'
'Foley, Stephen R.'

_publ_section_title
;
 Bis-diimidazolylidine complexes of nickel: investigations into nickel
 catalyzed coupling reactions.
;
_journal_issue 1
_journal_name_full 'Dalton transactions (Cambridge, England : 2003)'
_journal_page_first 251
_journal_page_last 260
_journal_paper_doi 10.1039/c1dt10858a
_journal_volume 41
_journal_year 2012
_chemical_formula_moiety 'C42 H40 Ag4 Br4 N8'
_chemical_formula_sum 'C42 H40 Ag4 Br4 N8'
_chemical_formula_weight 1407.94
_chemical_name_systematic
;
?
;
_space_group_IT_number 2
_symmetry_cell_setting triclinic
_symmetry_space_group_name_Hall '-P 1'
_symmetry_space_group_name_H-M 'P -1'
_atom_sites_solution_hydrogens geom
_atom_sites_solution_primary direct
_atom_sites_solution_secondary difmap
_audit_creation_method SHELXL-97
_cell_angle_alpha 92.339(2)
_cell_angle_beta 96.566(2)
_cell_angle_gamma 109.941(2)
_cell_formula_units_Z 1
_cell_length_a 9.8623(4)
_cell_length_b 9.9754(3)
_cell_length_c 11.6153(4)
_cell_measurement_reflns_used 4545
_cell_measurement_temperature 173(2)
_cell_measurement_theta_max 27.485
_cell_measurement_theta_min 0.998
_cell_volume 1063.26(7)
_computing_cell_refinement 'HKL Scalepack (Otwinowski & Minor 1997)'
_computing_data_collection 'Collect (Nonius BV, 1998)'
_computing_data_reduction 'HKL Denzo and Scalepack (Otwinowski & Minor 1997)'
_computing_molecular_graphics 'Ortep-3 for Windows (Farrugia, 1997)'
_computing_publication_material 'SHELXL-97 (Sheldrick, 1997)'
_computing_structure_refinement 'SHELXL-97 (Sheldrick, 1997)'
_computing_structure_solution 'SIR97 (Altomare et al., 1997)'
_diffrn_ambient_temperature 173(2)
_diffrn_detector_area_resol_mean 9
_diffrn_measured_fraction_theta_full 0.995
_diffrn_measured_fraction_theta_max 0.995
_diffrn_measurement_device 'Nonius KappaCCD'
_diffrn_measurement_method '\f scans and \w scans with \k offsets'
_diffrn_radiation_monochromator 'horizonally mounted graphite crystal'
_diffrn_radiation_source 'fine-focus sealed tube'
_diffrn_radiation_type MoK\a
_diffrn_radiation_wavelength 0.71073
_diffrn_reflns_av_R_equivalents 0.0544
_diffrn_reflns_av_sigmaI/netI 0.0504
_diffrn_reflns_limit_h_max 12
_diffrn_reflns_limit_h_min -12
_diffrn_reflns_limit_k_max 12
_diffrn_reflns_limit_k_min -12
_diffrn_reflns_limit_l_max 15
_diffrn_reflns_limit_l_min -13
_diffrn_reflns_number 15555
_diffrn_reflns_theta_full 27.52
_diffrn_reflns_theta_max 27.52
_diffrn_reflns_theta_min 3.01
_diffrn_standards_decay_% 0
_diffrn_standards_interval_count 0
_diffrn_standards_interval_time 0
_diffrn_standards_number 0
_exptl_absorpt_coefficient_mu 5.615
_exptl_absorpt_correction_T_max 0.570
_exptl_absorpt_correction_T_min 0.441
_exptl_absorpt_correction_type multi-scan
_exptl_absorpt_process_details 'Shelxtl 6.10 (Bruker-AXS, 2000)'
_exptl_crystal_colour colourless
_exptl_crystal_density_diffrn 2.199
_exptl_crystal_density_method 'not measured'
_exptl_crystal_description rod
_exptl_crystal_F_000 676
_exptl_crystal_size_max 0.17
_exptl_crystal_size_mid 0.10
_exptl_crystal_size_min 0.10
_refine_diff_density_max 2.208
_refine_diff_density_min -2.679
_refine_diff_density_rms 0.243
_refine_ls_extinction_coef 0.0076(11)
_refine_ls_extinction_expression Fc^*^=kFc[1+0.001xFc^2^\l^3^/sin(2\q)]^-1/4^
_refine_ls_extinction_method SHELXL
_refine_ls_goodness_of_fit_ref 1.053
_refine_ls_hydrogen_treatment constr
_refine_ls_matrix_type full
_refine_ls_number_parameters 267
_refine_ls_number_reflns 4868
_refine_ls_number_restraints 0
_refine_ls_restrained_S_all 1.053
_refine_ls_R_factor_all 0.0834
_refine_ls_R_factor_gt 0.0666
_refine_ls_shift/su_max 0.000
_refine_ls_shift/su_mean 0.000
_refine_ls_structure_factor_coef Fsqd
_refine_ls_weighting_details 'calc w=1/[\s^2^(Fo^2^)+(0.0824P)^2^+15.1697P] where P=(Fo^2^+2Fc^2^)/3'
_refine_ls_weighting_scheme calc
_refine_ls_wR_factor_gt 0.1752
_refine_ls_wR_factor_ref 0.1880
_reflns_number_gt 3940
_reflns_number_total 4868
_reflns_threshold_expression >2\s(I)
_cod_data_source_file c1dt10858a.txt
_cod_data_source_block 1126
_cod_original_cell_volume 1063.25(7)
_cod_database_code 7017503

loop_
_symmetry_equiv_pos_as_xyz
'x, y, z'
'-x, -y, -z'

loop_
_atom_site_label
_atom_site_type_symbol
_atom_site_fract_x
_atom_site_fract_y
_atom_site_fract_z
_atom_site_U_iso_or_equiv
_atom_site_adp_type
_atom_site_occupancy
_atom_site_symmetry_multiplicity
_atom_site_calc_flag
_atom_site_refinement_flags
Ag1 Ag 0.57073(10) 0.21097(9) 0.99118(8) 0.0491(3) Uani 1 1 d .
Ag2 Ag 0.26203(10) -0.02558(9) 0.94102(9) 0.0523(3) Uani 1 1 d .
Br1 Br 0.84981(9) 0.32006(9) 1.10057(8) 0.0302(3) Uani 1 1 d .
Br2 Br 0.54834(9) -0.04160(9) 0.84785(7) 0.0264(2) Uani 1 1 d .
N1 N 0.5898(7) 0.4172(8) 0.7964(6) 0.0245(14) Uani 1 1 d .
N2 N 0.4000(7) 0.3946(7) 0.8787(6) 0.0224(14) Uani 1 1 d .
N3 N 0.1545(7) 0.2405(7) 0.8984(5) 0.0208(13) Uani 1 1 d .
N4 N -0.0086(7) 0.0428(7) 0.8308(6) 0.0209(13) Uani 1 1 d .
C1 C 0.7245(8) 0.3618(9) 0.6445(7) 0.0213(15) Uani 1 1 d .
C2 C 0.6441(9) 0.2223(9) 0.5996(8) 0.0260(17) Uani 1 1 d .
H2 H 0.5936 0.1541 0.6488 0.031 Uiso 1 1 calc R
C3 C 0.6378(9) 0.1830(9) 0.4825(8) 0.0298(18) Uani 1 1 d .
H3 H 0.5817 0.0879 0.4518 0.036 Uiso 1 1 calc R
C4 C 0.7122(10) 0.2806(9) 0.4098(7) 0.0267(17) Uani 1 1 d .
H4 H 0.7059 0.2535 0.3294 0.032 Uiso 1 1 calc R
C5 C 0.7959(11) 0.4184(10) 0.4559(8) 0.0311(19) Uani 1 1 d .
H5 H 0.8496 0.4859 0.4077 0.037 Uiso 1 1 calc R
C6 C 0.8010(10) 0.4575(9) 0.5734(8) 0.0289(18) Uani 1 1 d .
H6 H 0.8586 0.5520 0.6047 0.035 Uiso 1 1 calc R
C7 C 0.7295(9) 0.4084(11) 0.7715(8) 0.0308(19) Uani 1 1 d .
H7A H 0.7547 0.3394 0.8208 0.037 Uiso 1 1 calc R
H7B H 0.8069 0.5033 0.7916 0.037 Uiso 1 1 calc R
C8 C 0.5226(10) 0.5070(9) 0.7440(7) 0.0272(17) Uani 1 1 d .
H8 H 0.5545 0.5661 0.6833 0.033 Uiso 1 1 calc R
C9 C 0.4038(9) 0.4935(9) 0.7966(7) 0.0265(17) Uani 1 1 d .
H9 H 0.3364 0.5417 0.7808 0.032 Uiso 1 1 calc R
C10 C 0.5143(9) 0.3468(8) 0.8792(6) 0.0216(15) Uani 1 1 d .
C11 C 0.2906(9) 0.3473(9) 0.9552(7) 0.0270(17) Uani 1 1 d .
H11A H 0.2699 0.4311 0.9864 0.032 Uiso 1 1 calc R
H11B H 0.3297 0.3062 1.0218 0.032 Uiso 1 1 calc R
C12 C 0.0381(9) 0.2759(9) 0.8500(8) 0.0288(18) Uani 1 1 d .
H12 H 0.0326 0.3690 0.8477 0.035 Uiso 1 1 calc R
C13 C -0.0667(9) 0.1503(9) 0.8062(8) 0.0261(17) Uani 1 1 d .
H13 H -0.1606 0.1378 0.7668 0.031 Uiso 1 1 calc R
C14 C 0.1271(9) 0.0966(9) 0.8869(6) 0.0212(15) Uani 1 1 d .
C15 C -0.0933(9) -0.1096(8) 0.7983(7) 0.0225(15) Uani 1 1 d .
H15A H -0.1895 -0.1338 0.8258 0.027 Uiso 1 1 calc R
H15B H -0.0419 -0.1689 0.8366 0.027 Uiso 1 1 calc R
C16 C -0.1144(8) -0.1430(8) 0.6683(7) 0.0212(15) Uani 1 1 d .
C17 C -0.2508(9) -0.1692(9) 0.6038(8) 0.0288(18) Uani 1 1 d .
H17 H -0.3300 -0.1655 0.6418 0.035 Uiso 1 1 calc R
C18 C -0.2704(10) -0.2007(10) 0.4836(8) 0.033(2) Uani 1 1 d .
H18 H -0.3629 -0.2178 0.4396 0.039 Uiso 1 1 calc R
C19 C -0.1553(10) -0.2073(9) 0.4282(7) 0.0288(18) Uani 1 1 d .
H19 H -0.1684 -0.2280 0.3462 0.035 Uiso 1 1 calc R
C20 C -0.0210(9) -0.1835(9) 0.4929(7) 0.0253(16) Uani 1 1 d .
H20 H 0.0579 -0.1889 0.4553 0.030 Uiso 1 1 calc R
C21 C -0.0012(9) -0.1515(8) 0.6130(7) 0.0241(16) Uani 1 1 d .
H21 H 0.0911 -0.1355 0.6569 0.029 Uiso 1 1 calc R

loop_
_atom_site_aniso_label
_atom_site_aniso_U_11
_atom_site_aniso_U_22
_atom_site_aniso_U_33
_atom_site_aniso_U_23
_atom_site_aniso_U_13
_atom_site_aniso_U_12
Ag1 0.0550(6) 0.0448(5) 0.0517(5) 0.0161(4) 0.0019(4) 0.0233(4)
Ag2 0.0485(5) 0.0352(4) 0.0645(6) 0.0019(4) -0.0238(4) 0.0139(4)
Br1 0.0286(4) 0.0238(4) 0.0356(5) -0.0014(3) 0.0050(3) 0.0060(3)
Br2 0.0283(4) 0.0267(4) 0.0198(4) -0.0024(3) 0.0045(3) 0.0040(3)
N1 0.021(3) 0.029(4) 0.020(3) -0.004(3) 0.003(3) 0.005(3)
N2 0.017(3) 0.022(3) 0.022(3) -0.007(3) 0.002(2) -0.001(3)
N3 0.020(3) 0.023(3) 0.016(3) -0.005(2) 0.003(2) 0.003(3)
N4 0.020(3) 0.018(3) 0.022(3) -0.002(2) 0.006(3) 0.002(2)
C1 0.016(3) 0.025(4) 0.020(4) 0.000(3) 0.005(3) 0.003(3)
C2 0.020(4) 0.022(4) 0.030(4) 0.002(3) 0.002(3) 0.001(3)
C3 0.026(4) 0.024(4) 0.034(5) -0.007(3) -0.001(3) 0.005(3)
C4 0.034(4) 0.032(4) 0.018(4) 0.001(3) 0.003(3) 0.017(4)
C5 0.039(5) 0.030(4) 0.028(4) 0.014(4) 0.014(4) 0.014(4)
C6 0.032(4) 0.019(4) 0.032(4) -0.003(3) 0.011(4) 0.003(3)
C7 0.022(4) 0.044(5) 0.025(4) -0.002(4) 0.008(3) 0.010(4)
C8 0.035(5) 0.026(4) 0.021(4) 0.000(3) 0.004(3) 0.010(4)
C9 0.029(4) 0.024(4) 0.028(4) -0.003(3) 0.004(3) 0.012(3)
C10 0.026(4) 0.020(4) 0.014(3) -0.005(3) -0.002(3) 0.004(3)
C11 0.023(4) 0.029(4) 0.021(4) -0.005(3) 0.004(3) 0.000(3)
C12 0.025(4) 0.021(4) 0.041(5) -0.005(3) 0.011(4) 0.009(3)
C13 0.020(4) 0.024(4) 0.033(4) -0.003(3) 0.003(3) 0.008(3)
C14 0.024(4) 0.026(4) 0.014(3) 0.001(3) 0.002(3) 0.009(3)
C15 0.024(4) 0.013(3) 0.027(4) 0.000(3) 0.004(3) 0.004(3)
C16 0.022(4) 0.015(3) 0.027(4) 0.000(3) 0.004(3) 0.006(3)
C17 0.022(4) 0.028(4) 0.033(5) -0.003(3) 0.004(3) 0.005(3)
C18 0.027(4) 0.031(4) 0.033(5) -0.010(4) -0.009(4) 0.005(4)
C19 0.036(5) 0.028(4) 0.019(4) -0.003(3) 0.002(3) 0.010(4)
C20 0.030(4) 0.021(4) 0.026(4) -0.001(3) 0.008(3) 0.009(3)
C21 0.024(4) 0.019(4) 0.027(4) -0.003(3) -0.001(3) 0.007(3)

loop_
_atom_type_symbol
_atom_type_description
_atom_type_scat_dispersion_real
_atom_type_scat_dispersion_imag
_atom_type_scat_source
C C 0.0033 0.0016 'International Tables Vol C Tables 4.2.6.8 and 6.1.1.4'
H H 0.0000 0.0000 'International Tables Vol C Tables 4.2.6.8 and 6.1.1.4'
Ag Ag -0.8971 1.1015 'International Tables Vol C Tables 4.2.6.8 and 6.1.1.4'
N N 0.0061 0.0033 'International Tables Vol C Tables 4.2.6.8 and 6.1.1.4'
Br Br -0.2901 2.4595 'International Tables Vol C Tables 4.2.6.8 and 6.1.1.4'

loop_
_geom_angle_atom_site_label_1
_geom_angle_atom_site_label_2
_geom_angle_atom_site_label_3
_geom_angle
_geom_angle_site_symmetry_1
_geom_angle_site_symmetry_3
C10 Ag1 Br2 137.4(2) . 2_657
C10 Ag1 Br1 113.9(2) . .
Br2 Ag1 Br1 98.59(4) 2_657 .
C10 Ag1 Br2 106.2(2) . .
Br2 Ag1 Br2 88.75(3) 2_657 .
Br1 Ag1 Br2 106.66(4) . .
C10 Ag1 Ag2 152.0(2) . 2_657
Br2 Ag1 Ag2 69.00(3) 2_657 2_657
Br1 Ag1 Ag2 58.20(3) . 2_657
Br2 Ag1 Ag2 57.67(3) . 2_657
C10 Ag1 Ag2 93.3(2) . .
Br2 Ag1 Ag2 57.48(3) 2_657 .
Br1 Ag1 Ag2 152.82(4) . .
Br2 Ag1 Ag2 63.87(3) . .
Ag2 Ag1 Ag2 98.09(3) 2_657 .
C14 Ag2 Br1 119.1(2) . 2_657
C14 Ag2 Br2 122.8(2) . 2_657
Br1 Ag2 Br2 107.75(4) 2_657 2_657
C14 Ag2 Ag1 176.0(2) . 2_657
Br1 Ag2 Ag1 56.92(3) 2_657 2_657
Br2 Ag2 Ag1 60.24(3) 2_657 2_657
C14 Ag2 Ag1 102.0(2) . .
Br1 Ag2 Ag1 136.65(4) 2_657 .
Br2 Ag2 Ag1 53.15(3) 2_657 .
Ag1 Ag2 Ag1 81.91(3) 2_657 .
Ag1 Br1 Ag2 64.88(3) . 2_657
Ag1 Br2 Ag2 69.36(3) 2_657 2_657
Ag1 Br2 Ag1 91.25(3) 2_657 .
Ag2 Br2 Ag1 62.08(3) 2_657 .
C10 N1 C8 111.0(7) . .
C10 N1 C7 124.1(7) . .
C8 N1 C7 124.7(7) . .
C10 N2 C9 111.7(7) . .
C10 N2 C11 123.1(7) . .
C9 N2 C11 125.2(7) . .
C14 N3 C12 112.4(7) . .
C14 N3 C11 124.8(7) . .
C12 N3 C11 122.8(7) . .
C14 N4 C13 111.9(7) . .
C14 N4 C15 126.3(7) . .
C13 N4 C15 121.8(7) . .
C6 C1 C2 119.5(7) . .
C6 C1 C7 119.9(7) . .
C2 C1 C7 120.6(7) . .
C3 C2 C1 119.7(8) . .
C3 C2 H2 120.2 . .
C1 C2 H2 120.2 . .
C4 C3 C2 120.9(8) . .
C4 C3 H3 119.5 . .
C2 C3 H3 119.5 . .
C5 C4 C3 119.1(8) . .
C5 C4 H4 120.5 . .
C3 C4 H4 120.5 . .
C4 C5 C6 119.7(8) . .
C4 C5 H5 120.1 . .
C6 C5 H5 120.1 . .
C1 C6 C5 121.1(8) . .
C1 C6 H6 119.5 . .
C5 C6 H6 119.5 . .
N1 C7 C1 112.0(7) . .
N1 C7 H7A 109.2 . .
C1 C7 H7A 109.2 . .
N1 C7 H7B 109.2 . .
C1 C7 H7B 109.2 . .
H7A C7 H7B 107.9 . .
C9 C8 N1 106.9(7) . .
C9 C8 H8 126.5 . .
N1 C8 H8 126.5 . .
C8 C9 N2 106.1(7) . .
C8 C9 H9 126.9 . .
N2 C9 H9 126.9 . .
N1 C10 N2 104.3(7) . .
N1 C10 Ag1 127.5(6) . .
N2 C10 Ag1 128.0(6) . .
N2 C11 N3 113.4(6) . .
N2 C11 H11A 108.9 . .
N3 C11 H11A 108.9 . .
N2 C11 H11B 108.9 . .
N3 C11 H11B 108.9 . .
H11A C11 H11B 107.7 . .
C13 C12 N3 105.8(7) . .
C13 C12 H12 127.1 . .
N3 C12 H12 127.1 . .
C12 C13 N4 106.3(7) . .
C12 C13 H13 126.9 . .
N4 C13 H13 126.9 . .
N4 C14 N3 103.7(7) . .
N4 C14 Ag2 125.6(6) . .
N3 C14 Ag2 130.7(6) . .
N4 C15 C16 111.0(6) . .
N4 C15 H15A 109.4 . .
C16 C15 H15A 109.4 . .
N4 C15 H15B 109.4 . .
C16 C15 H15B 109.4 . .
H15A C15 H15B 108.0 . .
C21 C16 C17 119.7(8) . .
C21 C16 C15 120.4(7) . .
C17 C16 C15 119.9(7) . .
C18 C17 C16 119.8(8) . .
C18 C17 H17 120.1 . .
C16 C17 H17 120.1 . .
C19 C18 C17 120.2(8) . .
C19 C18 H18 119.9 . .
C17 C18 H18 119.9 . .
C20 C19 C18 119.7(8) . .
C20 C19 H19 120.2 . .
C18 C19 H19 120.2 . .
C19 C20 C21 120.2(8) . .
C19 C20 H20 119.9 . .
C21 C20 H20 119.9 . .
C16 C21 C20 120.5(8) . .
C16 C21 H21 119.8 . .
C20 C21 H21 119.8 . .

loop_
_geom_bond_atom_site_label_1
_geom_bond_atom_site_label_2
_geom_bond_distance
_geom_bond_site_symmetry_2
Ag1 C10 2.081(8) .
Ag1 Br2 2.6713(12) 2_657
Ag1 Br1 2.7237(13) .
Ag1 Br2 2.8917(12) .
Ag1 Ag2 2.9433(12) 2_657
Ag1 Ag2 3.1239(13) .
Ag2 C14 2.152(8) .
Ag2 Br1 2.7625(12) 2_657
Ag2 Br2 2.8147(12) 2_657
Ag2 Ag1 2.9433(12) 2_657
Br1 Ag2 2.7625(12) 2_657
Br2 Ag1 2.6713(12) 2_657
Br2 Ag2 2.8147(12) 2_657
N1 C10 1.355(11) .
N1 C8 1.404(11) .
N1 C7 1.470(10) .
N2 C10 1.365(10) .
N2 C9 1.394(11) .
N2 C11 1.444(10) .
N3 C14 1.365(10) .
N3 C12 1.379(11) .
N3 C11 1.462(10) .
N4 C14 1.336(10) .
N4 C13 1.402(11) .
N4 C15 1.472(9) .
C1 C6 1.370(12) .
C1 C2 1.390(11) .
C1 C7 1.519(11) .
C2 C3 1.388(12) .
C2 H2 0.9500 .
C3 C4 1.387(13) .
C3 H3 0.9500 .
C4 C5 1.387(13) .
C4 H4 0.9500 .
C5 C6 1.395(12) .
C5 H5 0.9500 .
C6 H6 0.9500 .
C7 H7A 0.9900 .
C7 H7B 0.9900 .
C8 C9 1.351(12) .
C8 H8 0.9500 .
C9 H9 0.9500 .
C11 H11A 0.9900 .
C11 H11B 0.9900 .
C12 C13 1.357(12) .
C12 H12 0.9500 .
C13 H13 0.9500 .
C15 C16 1.509(11) .
C15 H15A 0.9900 .
C15 H15B 0.9900 .
C16 C21 1.375(11) .
C16 C17 1.397(12) .
C17 C18 1.396(13) .
C17 H17 0.9500 .
C18 C19 1.387(13) .
C18 H18 0.9500 .
C19 C20 1.385(12) .
C19 H19 0.9500 .
C20 C21 1.395(11) .
C20 H20 0.9500 .
C21 H21 0.9500 .

loop_
_geom_torsion_atom_site_label_1
_geom_torsion_atom_site_label_2
_geom_torsion_atom_site_label_3
_geom_torsion_atom_site_label_4
_geom_torsion
_geom_torsion_site_symmetry_1
_geom_torsion_site_symmetry_4
C10 Ag1 Ag2 C14 -24.7(3) . .
Br2 Ag1 Ag2 C14 122.3(2) 2_657 .
Br1 Ag1 Ag2 C14 153.6(2) . .
Br2 Ag1 Ag2 C14 -131.2(2) . .
Ag2 Ag1 Ag2 C14 -179.1(2) 2_657 .
C10 Ag1 Ag2 Br1 136.8(2) . 2_657
Br2 Ag1 Ag2 Br1 -76.19(6) 2_657 2_657
Br1 Ag1 Ag2 Br1 -44.82(14) . 2_657
Br2 Ag1 Ag2 Br1 30.31(6) . 2_657
Ag2 Ag1 Ag2 Br1 -17.51(6) 2_657 2_657
C10 Ag1 Ag2 Br2 -147.0(2) . 2_657
Br1 Ag1 Ag2 Br2 31.37(10) . 2_657
Br2 Ag1 Ag2 Br2 106.50(3) . 2_657
Ag2 Ag1 Ag2 Br2 58.67(3) 2_657 2_657
C10 Ag1 Ag2 Ag1 154.3(2) . 2_657
Br2 Ag1 Ag2 Ag1 -58.67(3) 2_657 2_657
Br1 Ag1 Ag2 Ag1 -27.30(9) . 2_657
Br2 Ag1 Ag2 Ag1 47.83(3) . 2_657
Ag2 Ag1 Ag2 Ag1 0.0 2_657 2_657
C10 Ag1 Br1 Ag2 -149.5(2) . 2_657
Br2 Ag1 Br1 Ag2 58.66(4) 2_657 2_657
Br2 Ag1 Br1 Ag2 -32.62(4) . 2_657
Ag2 Ag1 Br1 Ag2 32.30(11) . 2_657
C10 Ag1 Br2 Ag1 -139.5(2) . 2_657
Br2 Ag1 Br2 Ag1 0.0 2_657 2_657
Br1 Ag1 Br2 Ag1 98.59(4) . 2_657
Ag2 Ag1 Br2 Ag1 65.77(3) 2_657 2_657
Ag2 Ag1 Br2 Ag1 -53.97(3) . 2_657
C10 Ag1 Br2 Ag2 154.7(2) . 2_657
Br2 Ag1 Br2 Ag2 -65.77(3) 2_657 2_657
Br1 Ag1 Br2 Ag2 32.83(4) . 2_657
Ag2 Ag1 Br2 Ag2 -119.73(3) . 2_657
C6 C1 C2 C3 -2.4(13) . .
C7 C1 C2 C3 178.3(8) . .
C1 C2 C3 C4 0.8(13) . .
C2 C3 C4 C5 1.2(13) . .
C3 C4 C5 C6 -1.6(13) . .
C2 C1 C6 C5 2.1(13) . .
C7 C1 C6 C5 -178.7(8) . .
C4 C5 C6 C1 0.0(14) . .
C10 N1 C7 C1 124.6(8) . .
C8 N1 C7 C1 -60.3(11) . .
C6 C1 C7 N1 110.2(9) . .
C2 C1 C7 N1 -70.6(11) . .
C10 N1 C8 C9 0.8(9) . .
C7 N1 C8 C9 -174.8(7) . .
N1 C8 C9 N2 -0.7(9) . .
C10 N2 C9 C8 0.4(9) . .
C11 N2 C9 C8 -179.9(7) . .
C8 N1 C10 N2 -0.5(8) . .
C7 N1 C10 N2 175.1(7) . .
C8 N1 C10 Ag1 -175.6(5) . .
C7 N1 C10 Ag1 0.0(11) . .
C9 N2 C10 N1 0.0(8) . .
C11 N2 C10 N1 -179.6(6) . .
C9 N2 C10 Ag1 175.1(5) . .
C11 N2 C10 Ag1 -4.5(10) . .
Br2 Ag1 C10 N1 -174.9(5) 2_657 .
Br1 Ag1 C10 N1 48.6(7) . .
Br2 Ag1 C10 N1 -68.5(7) . .
Ag2 Ag1 C10 N1 -18.2(10) 2_657 .
Ag2 Ag1 C10 N1 -132.2(6) . .
Br2 Ag1 C10 N2 11.0(8) 2_657 .
Br1 Ag1 C10 N2 -125.4(6) . .
Br2 Ag1 C10 N2 117.5(6) . .
Ag2 Ag1 C10 N2 167.8(4) 2_657 .
Ag2 Ag1 C10 N2 53.8(6) . .
C10 N2 C11 N3 -101.8(9) . .
C9 N2 C11 N3 78.6(10) . .
C14 N3 C11 N2 85.8(10) . .
C12 N3 C11 N2 -94.1(9) . .
C14 N3 C12 C13 0.1(10) . .
C11 N3 C12 C13 -180.0(7) . .
N3 C12 C13 N4 0.2(9) . .
C14 N4 C13 C12 -0.4(10) . .
C15 N4 C13 C12 178.7(7) . .
C13 N4 C14 N3 0.5(9) . .
C15 N4 C14 N3 -178.6(7) . .
C13 N4 C14 Ag2 -179.1(6) . .
C15 N4 C14 Ag2 1.8(11) . .
C12 N3 C14 N4 -0.3(9) . .
C11 N3 C14 N4 179.7(7) . .
C12 N3 C14 Ag2 179.3(6) . .
C11 N3 C14 Ag2 -0.7(11) . .
Br1 Ag2 C14 N4 -1.7(7) 2_657 .
Br2 Ag2 C14 N4 -142.5(6) 2_657 .
Ag1 Ag2 C14 N4 163.9(6) . .
Br1 Ag2 C14 N3 178.8(6) 2_657 .
Br2 Ag2 C14 N3 38.1(8) 2_657 .
Ag1 Ag2 C14 N3 -15.6(7) . .
C14 N4 C15 C16 -110.6(8) . .
C13 N4 C15 C16 70.5(9) . .
N4 C15 C16 C21 74.7(9) . .
N4 C15 C16 C17 -106.9(8) . .
C21 C16 C17 C18 -1.3(13) . .
C15 C16 C17 C18 -179.7(8) . .
C16 C17 C18 C19 0.5(14) . .
C17 C18 C19 C20 0.5(14) . .
C18 C19 C20 C21 -0.7(13) . .
C17 C16 C21 C20 1.1(12) . .
C15 C16 C21 C20 179.5(7) . .
C19 C20 C21 C16 -0.1(12) . .
